data_2200423
loop_
_publ_author_name
'Quach, Tan D.'
'Batey, Robert A.'
'Lough, Alan J.'

_publ_section_title
;
 Tetra-<i>n</i>-butylammonium ferrocenyltrifluoroborate
;
_journal_issue 7
_journal_name_full 'Acta Crystallographica Section E'
_journal_page_first m320
_journal_page_last m321
_journal_paper_doi 10.1107/S1600536801010261
_journal_volume 57
_journal_year 2001
_chemical_formula_iupac '(C16 H36 N) [Fe (C5 H5) (C5 H4 B F3)]'
_chemical_formula_moiety 'C16 H36 N 1+, C10 H9 B F3 Fe 1-'
_chemical_formula_sum 'C26 H45 B F3 Fe N'
_chemical_formula_weight 495.29
_chemical_name_systematic
;
 Tetra-n-butylammonium Ferrocenyltrifluoroborate
;
_space_group_IT_number 2
_symmetry_cell_setting triclinic
_symmetry_space_group_name_Hall '-P 1'
_symmetry_space_group_name_H-M 'P -1'
_cell_angle_alpha 87.4990(14)
_cell_angle_beta 87.9350(17)
_cell_angle_gamma 75.3340(16)
_cell_formula_units_Z 4
_cell_length_a 9.9310(2)
_cell_length_b 15.5450(4)
_cell_length_c 17.9230(5)
_cell_measurement_reflns_used 33767
_cell_measurement_temperature 150.0(10)
_cell_measurement_theta_max 27.48
_cell_measurement_theta_min 2.55
_cell_volume 2673.31(12)
_computing_cell_refinement 'DENZO-SMN (Otwinowski & Minor, 1997)'
_computing_data_collection 'COLLECT (Nonius, 1997-2001)'
_computing_data_reduction DENZO-SMN
_computing_molecular_graphics SHELXTL
_computing_publication_material SHELXTL
_computing_structure_refinement SHELXTL
_computing_structure_solution 'SHELXTL (Sheldrick, 1999)'
_diffrn_ambient_temperature 150.0(10)
_diffrn_detector_area_resol_mean 9
_diffrn_measured_fraction_theta_full .996
_diffrn_measured_fraction_theta_max .996
_diffrn_measurement_device_type 'Nonius KappaCCD'
_diffrn_measurement_method '\f scans, and \w scans with \k offsets'
_diffrn_radiation_monochromator 'horizontally mounted graphite crystal'
_diffrn_radiation_source 'fine-focus sealed tube'
_diffrn_radiation_type MoK\a
_diffrn_radiation_wavelength .71070
_diffrn_reflns_av_R_equivalents .041
_diffrn_reflns_av_sigmaI/netI .0751
_diffrn_reflns_limit_h_max 12
_diffrn_reflns_limit_h_min -12
_diffrn_reflns_limit_k_max 20
_diffrn_reflns_limit_k_min -19
_diffrn_reflns_limit_l_max 23
_diffrn_reflns_limit_l_min -23
_diffrn_reflns_number 50155
_diffrn_reflns_theta_full 27.51
_diffrn_reflns_theta_max 27.51
_diffrn_reflns_theta_min 2.61
_diffrn_standards_decay_% 0
_diffrn_standards_number 0
_exptl_absorpt_coefficient_mu .598
_exptl_absorpt_correction_T_max .9156
_exptl_absorpt_correction_T_min .8648
_exptl_absorpt_correction_type multi-scan
_exptl_absorpt_process_details '(DENZO-SMN; Otwinowski & Minor, 1997)'
_exptl_crystal_colour orange
_exptl_crystal_density_diffrn 1.231
_exptl_crystal_density_method 'not measured'
_exptl_crystal_description needle
_exptl_crystal_F_000 1064
_exptl_crystal_size_max .25
_exptl_crystal_size_mid .15
_exptl_crystal_size_min .15
_refine_diff_density_max .373
_refine_diff_density_min -.445
_refine_ls_extinction_coef none
_refine_ls_extinction_method none
_refine_ls_goodness_of_fit_ref 1.023
_refine_ls_hydrogen_treatment constr
_refine_ls_matrix_type full
_refine_ls_number_parameters 578
_refine_ls_number_reflns 12237
_refine_ls_number_restraints 0
_refine_ls_restrained_S_all 1.023
_refine_ls_R_factor_all .0877
_refine_ls_R_factor_gt .0480
_refine_ls_shift/su_max .002
_refine_ls_shift/su_mean .000
_refine_ls_structure_factor_coef Fsqd
_refine_ls_weighting_details 'calc w = 1/[\s^2^(Fo^2^)+(0.0527P)^2^+0.1936P] where P = (Fo^2^+2Fc^2^)/3'
_refine_ls_weighting_scheme calc
_refine_ls_wR_factor_ref .1226
_reflns_number_gt 8213
_reflns_number_total 12237
_reflns_threshold_expression I>2\s(I)
_cod_data_source_file cf6088.cif
_cod_data_source_block I
_cod_depositor_comments
;
The following automatic conversions were performed:
'_symmetry_cell_setting' value 'Triclinic' changed to 'triclinic'
according to '/home/saulius/struct/CIF-dictionaries/cif_core.dic'
dictionary named 'cif_core.dic' version 2.4.1 from 2010-06-29.

Automatic conversion script
Id: cif_fix_enum 1527 2010-12-29 10:47:43Z saulius 

The following automatic conversions were performed:

'_symmetry_cell_setting' value 'Triclinic' changed to 'triclinic'
according to /home/saulius/struct/CIF-dictionaries/cif_core.dic
dictionary named 'cif_core.dic' version 2.4.1 from 2010-06-29.

Automatic conversion script
Id: cif_fix_values 1715 2011-07-08 13:25:40Z adriana 
;
_cod_original_cell_volume 2673.31(11)
_cod_database_code 2200423
_cod_database_fobs_code 2200423

loop_
_symmetry_equiv_pos_as_xyz
'x, y, z'
'-x, -y, -z'

loop_
_atom_site_label
_atom_site_fract_x
_atom_site_fract_y
_atom_site_fract_z
_atom_site_U_iso_or_equiv
_atom_site_adp_type
_atom_site_calc_flag
_atom_site_refinement_flags
_atom_site_occupancy
_atom_site_disorder_assembly
_atom_site_disorder_group
_atom_site_type_symbol
Fe1A .35925(4) .31266(2) .524013(18) .03047(11) Uani d . 1 . . Fe
F1A .37221(18) .36812(10) .27882(8) .0525(4) Uani d . 1 . . F
F2A .25554(15) .26711(10) .32243(9) .0473(4) Uani d . 1 . . F
F3A .48736(15) .24349(10) .34416(8) .0459(4) Uani d . 1 . . F
C1A .3216(3) .36268(15) .41567(13) .0319(5) Uani d . 1 . . C
C2A .1957(3) .37610(16) .45995(13) .0355(6) Uani d . 1 . . C
H2AA .1146 .3519 .4491 .043 Uiso calc R 1 . . H
C3A .2043(3) .42739(17) .52237(15) .0454(7) Uani d . 1 . . C
H3AA .1304 .4463 .5620 .054 Uiso calc R 1 . . H
C4A .3358(4) .44699(18) .51841(16) .0529(8) Uani d . 1 . . C
H4AA .3720 .4824 .5545 .063 Uiso calc R 1 . . H
C5A .4072(3) .40725(17) .45299(16) .0447(7) Uani d . 1 . . C
H5AA .5036 .4093 .4364 .054 Uiso calc R 1 . . H
C6A .4452(3) .18056(17) .51254(15) .0411(6) Uani d . 1 . . C
H6AA .4581 .1486 .4646 .049 Uiso calc R 1 . . H
C7A .3261(3) .19398(17) .56061(15) .0402(6) Uani d . 1 . . C
H7AA .2407 .1730 .5526 .048 Uiso calc R 1 . . H
C8A .3489(3) .24250(18) .62218(14) .0426(7) Uani d . 1 . . C
H8AA .2824 .2620 .6650 .051 Uiso calc R 1 . . H
C9A .4823(3) .2590(2) .61173(15) .0479(7) Uani d . 1 . . C
H9AA .5264 .2925 .6459 .058 Uiso calc R 1 . . H
C10A .5422(3) .22073(19) .54347(16) .0458(7) Uani d . 1 . . C
H10A .6357 .2220 .5215 .055 Uiso calc R 1 . . H
B1A .3601(3) .30939(19) .33970(16) .0329(6) Uani d . 1 . . B
N1A .53793(18) .00946(12) .25034(10) .0253(4) Uani d . 1 . . N
C11A .4056(2) .05637(15) .29234(13) .0288(5) Uani d . 1 . . C
H11A .4151 .1155 .3061 .035 Uiso calc R 1 . . H
H11B .3269 .0664 .2579 .035 Uiso calc R 1 . . H
C12A .3686(2) .00812(16) .36266(13) .0319(6) Uani d . 1 . . C
H12A .4429 .0013 .3995 .038 Uiso calc R 1 . . H
H12B .3611 -.0520 .3504 .038 Uiso calc R 1 . . H
C13A .2303(2) .06112(17) .39601(14) .0364(6) Uani d . 1 . . C
H13A .2385 .1212 .4078 .044 Uiso calc R 1 . . H
H13B .1568 .0682 .3586 .044 Uiso calc R 1 . . H
C14A .1877(3) .0156(2) .46674(16) .0523(8) Uani d . 1 . . C
H14A .0988 .0515 .4864 .078 Uiso calc R 1 . . H
H14B .2594 .0095 .5042 .078 Uiso calc R 1 . . H
H14C .1776 -.0434 .4551 .078 Uiso calc R 1 . . H
C15A .6609(2) .00342(16) .30032(12) .0280(5) Uani d . 1 . . C
H15A .6536 -.0370 .3437 .034 Uiso calc R 1 . . H
H15B .6541 .0631 .3197 .034 Uiso calc R 1 . . H
C16A .8042(2) -.02959(17) .26256(13) .0317(5) Uani d . 1 . . C
H16A .8023 -.0784 .2292 .038 Uiso calc R 1 . . H
H16B .8263 .0195 .2315 .038 Uiso calc R 1 . . H
C17A .9166(2) -.06267(18) .31923(14) .0371(6) Uani d . 1 . . C
H17A .8957 -.1128 .3494 .044 Uiso calc R 1 . . H
H17B .9167 -.0143 .3534 .044 Uiso calc R 1 . . H
C18A 1.0599(3) -.09330(19) .28221(16) .0460(7) Uani d . 1 . . C
H18A 1.1296 -.1142 .3206 .069 Uiso calc R 1 . . H
H18B 1.0818 -.0435 .2531 .069 Uiso calc R 1 . . H
H18C 1.0607 -.1419 .2490 .069 Uiso calc R 1 . . H
C19A .5352(2) -.08478(15) .23216(13) .0272(5) Uani d . 1 . . C
H19A .6244 -.1132 .2067 .033 Uiso calc R 1 . . H
H19B .5300 -.1187 .2798 .033 Uiso calc R 1 . . H
C20A .4179(2) -.09327(16) .18402(14) .0319(5) Uani d . 1 . . C
H20A .4249 -.0631 .1348 .038 Uiso calc R 1 . . H
H20B .3275 -.0639 .2080 .038 Uiso calc R 1 . . H
C21A .4240(3) -.19078(16) .17319(14) .0360(6) Uani d . 1 . . C
H21A .5201 -.2221 .1580 .043 Uiso calc R 1 . . H
H21B .4015 -.2180 .2215 .043 Uiso calc R 1 . . H
C22A .3248(3) -.20417(19) .11508(16) .0457(7) Uani d . 1 . . C
H22A .3336 -.2680 .1105 .069 Uiso calc R 1 . . H
H22B .3477 -.1785 .0668 .069 Uiso calc R 1 . . H
H22C .2291 -.1747 .1303 .069 Uiso calc R 1 . . H
C23A .5511(2) .06192(15) .17790(12) .0276(5) Uani d . 1 . . C
H23A .6312 .0275 .1483 .033 Uiso calc R 1 . . H
H23B .4663 .0670 .1488 .033 Uiso calc R 1 . . H
C24A .5704(3) .15474(16) .18647(13) .0332(6) Uani d . 1 . . C
H24A .6596 .1507 .2111 .040 Uiso calc R 1 . . H
H24B .4941 .1892 .2185 .040 Uiso calc R 1 . . H
C25A .5707(3) .20223(16) .11038(13) .0327(6) Uani d . 1 . . C
H25A .4810 .2066 .0862 .039 Uiso calc R 1 . . H
H25B .6460 .1670 .0783 .039 Uiso calc R 1 . . H
C26A .5920(3) .29547(16) .11726(15) .0413(7) Uani d . 1 . . C
H26A .5916 .3242 .0675 .062 Uiso calc R 1 . . H
H26B .6815 .2912 .1404 .062 Uiso calc R 1 . . H
H26C .5166 .3308 .1483 .062 Uiso calc R 1 . . H
Fe1B .13191(3) .13869(2) .029700(17) .02532(10) Uani d . 1 . . Fe
F1B .18902(18) .23721(10) -.20448(8) .0571(5) Uani d . 1 . . F
F2B .18386(18) .31633(10) -.10084(9) .0551(4) Uani d . 1 . . F
F3B -.01003(15) .27638(10) -.13471(9) .0489(4) Uani d . 1 . . F
C1B .1833(2) .15640(15) -.08136(12) .0271(5) Uani d . 1 . . C
C2B .3055(2) .12776(16) -.03747(13) .0296(5) Uani d . 1 . . C
H2BA .3773 .1619 -.0323 .036 Uiso calc R 1 . . H
C3B .3072(2) .04420(16) -.00075(13) .0321(6) Uani d . 1 . . C
H3BA .3803 .0096 .0336 .039 Uiso calc R 1 . . H
C4B .1855(2) .01941(15) -.02131(13) .0313(5) Uani d . 1 . . C
H4BA .1577 -.0359 -.0044 .038 Uiso calc R 1 . . H
C5B .1109(2) .08799(15) -.07083(12) .0289(5) Uani d . 1 . . C
H5BA .0201 .0888 -.0937 .035 Uiso calc R 1 . . H
C6B .0442(3) .26379(17) .06377(15) .0408(7) Uani d . 1 . . C
H6BA .0476 .3204 .0360 .049 Uiso calc R 1 . . H
C7B .1410(3) .21698(18) .11690(15) .0406(7) Uani d . 1 . . C
H7BA .2256 .2345 .1327 .049 Uiso calc R 1 . . H
C8B .0975(3) .14102(18) .14360(13) .0383(6) Uani d . 1 . . C
H8BA .1460 .0953 .1812 .046 Uiso calc R 1 . . H
C9B -.0260(3) .14108(18) .10685(14) .0371(6) Uani d . 1 . . C
H9BA -.0801 .0950 .1140 .045 Uiso calc R 1 . . H
C10B -.0593(2) .21630(18) .05791(14) .0386(6) Uani d . 1 . . C
H10B -.1416 .2333 .0249 .046 Uiso calc R 1 . . H
B1B .1348(3) .24756(19) -.13000(16) .0340(7) Uani d . 1 . . B
N1B -.06031(19) .47897(12) .24076(10) .0258(4) Uani d . 1 . . N
C11B -.0680(2) .41285(15) .30510(13) .0296(5) Uani d . 1 . . C
H11C .0233 .3968 .3296 .036 Uiso calc R 1 . . H
H11D -.1379 .4435 .3423 .036 Uiso calc R 1 . . H
C12B -.1041(3) .32785(16) .28615(14) .0361(6) Uani d . 1 . . C
H12C -.0352 .2953 .2493 .043 Uiso calc R 1 . . H
H12D -.1973 .3417 .2639 .043 Uiso calc R 1 . . H
C13B -.1033(3) .27022(18) .35788(17) .0474(7) Uani d . 1 . . C
H13C -.0075 .2526 .3770 .057 Uiso calc R 1 . . H
H13D -.1641 .3061 .3962 .057 Uiso calc R 1 . . H
C14B -.1521(3) .18788(19) .34643(19) .0556(8) Uani d . 1 . . C
H14D -.1494 .1537 .3938 .083 Uiso calc R 1 . . H
H14E -.0911 .1514 .3093 .083 Uiso calc R 1 . . H
H14F -.2477 .2049 .3286 .083 Uiso calc R 1 . . H
C15B .0675(2) .43954(15) .19210(13) .0310(5) Uani d . 1 . . C
H15C .1502 .4249 .2240 .037 Uiso calc R 1 . . H
H15D .0570 .3831 .1725 .037 Uiso calc R 1 . . H
C16B .0951(2) .49859(17) .12664(14) .0358(6) Uani d . 1 . . C
H16C .0991 .5571 .1448 .043 Uiso calc R 1 . . H
H16D .0182 .5084 .0911 .043 Uiso calc R 1 . . H
C17B .2321(3) .45522(18) .08716(15) .0446(7) Uani d . 1 . . C
H17C .2258 .3982 .0669 .053 Uiso calc R 1 . . H
H17D .3076 .4420 .1237 .053 Uiso calc R 1 . . H
C18B .2680(3) .5147(2) .02379(17) .0614(9) Uani d . 1 . . C
H18D .3567 .4847 -.0002 .092 Uiso calc R 1 . . H
H18E .2760 .5708 .0438 .092 Uiso calc R 1 . . H
H18F .1944 .5270 -.0131 .092 Uiso calc R 1 . . H
C19B -.1900(2) .49754(16) .19364(13) .0296(5) Uani d . 1 . . C
H19C -.1833 .5439 .1550 .036 Uiso calc R 1 . . H
H19D -.1896 .4427 .1674 .036 Uiso calc R 1 . . H
C20B -.3284(2) .52744(17) .23502(13) .0359(6) Uani d . 1 . . C
H20C -.3299 .5813 .2629 .043 Uiso calc R 1 . . H
H20D -.3401 .4801 .2715 .043 Uiso calc R 1 . . H
C21B -.4472(2) .54786(17) .18113(15) .0376(6) Uani d . 1 . . C
H21C -.4419 .4950 .1512 .045 Uiso calc R 1 . . H
H21D -.4378 .5974 .1464 .045 Uiso calc R 1 . . H
C22B -.5887(3) .57321(18) .22166(16) .0440(7) Uani d . 1 . . C
H22D -.6627 .5859 .1850 .066 Uiso calc R 1 . . H
H22E -.5951 .6262 .2506 .066 Uiso calc R 1 . . H
H22F -.5992 .5238 .2554 .066 Uiso calc R 1 . . H
C23B -.0507(2) .56642(15) .27296(13) .0290(5) Uani d . 1 . . C
H23C -.0502 .6098 .2309 .035 Uiso calc R 1 . . H
H23D -.1361 .5897 .3036 .035 Uiso calc R 1 . . H
C24B .0740(2) .56280(16) .32042(14) .0328(6) Uani d . 1 . . C
H24C .1611 .5406 .2908 .039 Uiso calc R 1 . . H
H24D .0740 .5216 .3641 .039 Uiso calc R 1 . . H
C25B .0668(3) .65558(18) .34659(16) .0453(7) Uani d . 1 . . C
H25C .0781 .6943 .3027 .054 Uiso calc R 1 . . H
H25D -.0265 .6804 .3694 .054 Uiso calc R 1 . . H
C26B .1758(3) .6575(2) .40249(18) .0585(8) Uani d . 1 . . C
H26D .1656 .7189 .4172 .088 Uiso calc R 1 . . H
H26E .2686 .6345 .3799 .088 Uiso calc R 1 . . H
H26F .1640 .6205 .4467 .088 Uiso calc R 1 . . H

loop_
_atom_site_aniso_label
_atom_site_aniso_U_11
_atom_site_aniso_U_22
_atom_site_aniso_U_33
_atom_site_aniso_U_12
_atom_site_aniso_U_13
_atom_site_aniso_U_23
Fe1A .0380(2) .0303(2) .02439(19) -.01055(15) -.00209(15) -.00209(14)
F1A .0791(12) .0441(9) .0283(8) -.0075(8) .0123(8) .0035(7)
F2A .0481(9) .0458(9) .0479(9) -.0092(7) -.0029(7) -.0146(7)
F3A .0408(8) .0514(10) .0356(8) .0082(7) .0005(7) -.0114(7)
C1A .0405(14) .0253(13) .0282(13) -.0061(10) .0020(11) .0005(10)
C2A .0408(14) .0303(14) .0299(13) -.0001(11) .0008(11) .0051(11)
C3A .0677(19) .0320(15) .0293(14) .0001(13) .0064(13) -.0042(11)
C4A .093(2) .0339(16) .0364(16) -.0244(16) .0015(16) -.0093(12)
C5A .0595(18) .0345(15) .0460(16) -.0238(13) .0091(14) -.0031(12)
C6A .0526(16) .0316(14) .0342(14) -.0012(12) -.0067(12) .0011(11)
C7A .0485(16) .0343(15) .0392(15) -.0132(12) -.0072(12) .0068(12)
C8A .0505(16) .0429(16) .0295(14) -.0041(13) -.0005(12) .0060(12)
C9A .0533(17) .0579(19) .0340(15) -.0147(14) -.0170(13) .0002(13)
C10A .0360(14) .0566(19) .0409(16) -.0041(13) -.0046(12) .0011(13)
B1A .0394(15) .0289(15) .0269(14) -.0023(12) .0024(12) -.0019(12)
N1A .0294(10) .0262(10) .0189(9) -.0041(8) -.0001(8) -.0022(8)
C11A .0272(12) .0292(13) .0263(12) -.0002(9) .0028(10) -.0043(10)
C12A .0332(13) .0321(13) .0304(13) -.0085(10) .0053(11) -.0031(10)
C13A .0305(13) .0440(15) .0342(14) -.0088(11) .0050(11) -.0055(12)
C14A .0517(17) .061(2) .0459(17) -.0191(15) .0228(15) -.0068(15)
C15A .0320(12) .0326(13) .0204(11) -.0094(10) -.0023(10) -.0024(10)
C16A .0289(12) .0408(15) .0257(12) -.0089(10) .0011(10) -.0036(11)
C17A .0332(13) .0443(16) .0334(14) -.0092(11) -.0018(11) -.0010(12)
C18A .0318(14) .0534(18) .0522(18) -.0100(12) -.0010(13) .0001(14)
C19A .0294(12) .0241(12) .0268(12) -.0039(9) .0008(10) -.0034(9)
C20A .0330(13) .0289(13) .0335(13) -.0069(10) -.0052(10) -.0002(10)
C21A .0438(15) .0317(14) .0350(14) -.0130(11) -.0078(11) -.0009(11)
C22A .0572(17) .0421(16) .0433(16) -.0211(14) -.0116(13) -.0025(13)
C23A .0325(12) .0283(13) .0214(11) -.0065(10) .0009(10) -.0012(9)
C24A .0453(15) .0306(13) .0251(12) -.0122(11) .0027(11) -.0026(10)
C25A .0327(13) .0363(14) .0279(13) -.0076(10) .0014(10) .0032(10)
C26A .0429(15) .0304(14) .0465(16) -.0041(11) .0095(13) .0045(12)
Fe1B .02638(18) .02622(19) .02237(18) -.00445(13) .00212(13) -.00529(13)
F1B .0739(11) .0427(10) .0359(9) .0153(8) .0175(8) .0121(7)
F2B .0742(11) .0344(9) .0603(11) -.0205(8) -.0092(9) .0077(8)
F3B .0380(8) .0402(9) .0592(10) .0048(7) -.0009(7) .0120(8)
C1B .0296(12) .0268(12) .0233(12) -.0042(9) .0031(10) -.0047(9)
C2B .0263(12) .0353(14) .0266(12) -.0066(10) .0043(10) -.0047(10)
C3B .0325(13) .0341(14) .0235(12) .0030(10) .0014(10) -.0017(10)
C4B .0434(14) .0253(13) .0237(12) -.0062(10) .0056(11) -.0038(10)
C5B .0332(12) .0310(13) .0212(11) -.0051(10) .0015(10) -.0079(10)
C6B .0474(16) .0290(14) .0426(16) -.0032(12) .0102(13) -.0105(12)
C7B .0340(13) .0508(17) .0385(15) -.0103(12) .0041(12) -.0248(13)
C8B .0423(15) .0449(16) .0216(12) .0011(12) .0019(11) -.0085(11)
C9B .0352(14) .0478(16) .0308(14) -.0145(12) .0087(11) -.0102(12)
C10B .0271(12) .0520(17) .0316(14) .0008(11) .0050(11) -.0145(12)
B1B .0383(16) .0307(15) .0305(15) -.0050(12) .0065(12) -.0012(12)
N1B .0314(10) .0227(10) .0226(10) -.0049(8) -.0001(8) -.0029(8)
C11B .0347(13) .0269(13) .0263(12) -.0061(10) -.0022(10) .0019(10)
C12B .0392(14) .0287(14) .0412(15) -.0097(11) -.0008(12) -.0018(11)
C13B .0541(17) .0350(15) .0551(18) -.0149(13) -.0140(14) .0072(13)
C14B .0571(18) .0425(18) .070(2) -.0189(14) -.0103(16) .0056(16)
C15B .0335(13) .0270(13) .0309(13) -.0040(10) .0039(10) -.0082(10)
C16B .0319(13) .0448(16) .0297(13) -.0080(11) .0017(11) -.0028(11)
C17B .0435(15) .0474(17) .0435(16) -.0129(13) .0133(13) -.0136(13)
C18B .0509(18) .091(3) .0433(18) -.0215(17) .0140(15) -.0017(17)
C19B .0321(12) .0299(13) .0266(12) -.0066(10) -.0048(10) -.0022(10)
C20B .0367(13) .0390(15) .0300(13) -.0058(11) -.0011(11) -.0036(11)
C21B .0350(13) .0373(15) .0412(15) -.0095(11) -.0018(12) -.0058(12)
C22B .0368(14) .0411(16) .0554(18) -.0118(12) -.0024(13) -.0032(13)
C23B .0395(13) .0210(12) .0252(12) -.0048(10) .0011(10) -.0043(9)
C24B .0330(13) .0325(14) .0336(13) -.0090(10) .0025(11) -.0072(11)
C25B .0601(18) .0351(15) .0454(16) -.0190(13) -.0093(14) -.0045(13)
C26B .061(2) .058(2) .063(2) -.0237(16) -.0097(16) -.0145(16)

loop_
_atom_type_symbol
_atom_type_description
_atom_type_scat_dispersion_real
_atom_type_scat_dispersion_imag
_atom_type_scat_source
C C .0033 .0016 'International Tables Vol C Tables 4.2.6.8 and 6.1.1.4'
H H .0000 .0000 'International Tables Vol C Tables 4.2.6.8 and 6.1.1.4'
B B .0013 .0007 'International Tables Vol C Tables 4.2.6.8 and 6.1.1.4'
F F .0171 .0103 'International Tables Vol C Tables 4.2.6.8 and 6.1.1.4'
Fe Fe .3463 .8444 'International Tables Vol C Tables 4.2.6.8 and 6.1.1.4'
N N .0061 .0033 'International Tables Vol C Tables 4.2.6.8 and 6.1.1.4'

loop_
_geom_angle_atom_site_label_1
_geom_angle_atom_site_label_2
_geom_angle_atom_site_label_3
_geom_angle
_geom_angle_publ_flag
C7A Fe1A C10A 68.63(11) ?
C6A Fe1A C2A 119.64(11) ?
C7A Fe1A C2A 107.81(11) ?
C10A Fe1A C2A 153.86(11) ?
C6A Fe1A C5A 122.47(11) ?
C7A Fe1A C5A 159.43(11) ?
C10A Fe1A C5A 106.09(12) ?
C2A Fe1A C5A 67.67(11) ?
C6A Fe1A C3A 156.11(12) ?
C7A Fe1A C3A 122.32(12) ?
C10A Fe1A C3A 162.83(12) ?
C5A Fe1A C3A 68.30(11) ?
C6A Fe1A C4A 160.47(12) ?
C7A Fe1A C4A 158.01(11) ?
C10A Fe1A C4A 124.74(13) ?
C2A Fe1A C4A 68.23(12) ?
C6A Fe1A C9A 68.45(11) ?
C7A Fe1A C9A 68.41(12) ?
C2A Fe1A C9A 163.90(10) ?
C5A Fe1A C9A 121.45(12) ?
C3A Fe1A C9A 126.96(11) ?
C4A Fe1A C9A 109.05(13) ?
C6A Fe1A C8A 68.58(11) ?
C10A Fe1A C8A 68.74(11) ?
C2A Fe1A C8A 126.49(11) ?
C5A Fe1A C8A 157.71(12) ?
C3A Fe1A C8A 109.93(11) ?
C4A Fe1A C8A 123.00(11) ?
C6A Fe1A C1A 104.37(10) ?
C7A Fe1A C1A 122.85(10) ?
C10A Fe1A C1A 117.89(10) ?
C3A Fe1A C1A 69.14(10) ?
C4A Fe1A C1A 69.21(11) ?
C9A Fe1A C1A 154.66(11) ?
C8A Fe1A C1A 161.35(11) ?
C5A C1A C2A 105.3(2) ?
C5A C1A B1A 126.7(2) y
C2A C1A B1A 128.0(2) y
C5A C1A Fe1A 68.52(15) ?
C2A C1A Fe1A 68.39(13) ?
B1A C1A Fe1A 127.47(17) ?
C3A C2A C1A 109.9(2) ?
C3A C2A Fe1A 69.70(16) ?
C1A C2A Fe1A 70.87(14) ?
C3A C2A H2AA 125.1 ?
C1A C2A H2AA 125.1 ?
Fe1A C2A H2AA 125.1 ?
C4A C3A C2A 107.7(2) ?
C4A C3A Fe1A 69.76(16) ?
C2A C3A Fe1A 69.57(14) ?
C4A C3A H3AA 126.2 ?
C2A C3A H3AA 126.2 ?
Fe1A C3A H3AA 126.2 ?
C3A C4A C5A 107.3(3) ?
C3A C4A Fe1A 69.70(16) ?
C5A C4A Fe1A 69.46(15) ?
C3A C4A H4AA 126.3 ?
C5A C4A H4AA 126.3 ?
Fe1A C4A H4AA 126.3 ?
C1A C5A C4A 109.8(2) ?
C1A C5A Fe1A 70.91(14) ?
C4A C5A Fe1A 69.54(15) ?
C1A C5A H5AA 125.1 ?
C4A C5A H5AA 125.1 ?
Fe1A C5A H5AA 125.1 ?
C10A C6A C7A 108.4(2) ?
C10A C6A Fe1A 69.92(16) ?
C7A C6A Fe1A 69.66(14) ?
C10A C6A H6AA 125.8 ?
C7A C6A H6AA 125.8 ?
Fe1A C6A H6AA 125.8 ?
C6A C7A C8A 108.1(2) ?
C6A C7A Fe1A 69.59(15) ?
C8A C7A Fe1A 70.02(15) ?
C6A C7A H7AA 125.9 ?
C8A C7A H7AA 125.9 ?
Fe1A C7A H7AA 125.9 ?
C9A C8A C7A 107.7(2) ?
C9A C8A Fe1A 69.69(15) ?
C7A C8A Fe1A 69.20(15) ?
C9A C8A H8AA 126.1 ?
C7A C8A H8AA 126.1 ?
Fe1A C8A H8AA 126.1 ?
C8A C9A C10A 108.2(3) ?
C8A C9A Fe1A 69.74(16) ?
C10A C9A Fe1A 69.36(16) ?
C8A C9A H9AA 125.9 ?
C10A C9A H9AA 125.9 ?
Fe1A C9A H9AA 125.9 ?
C6A C10A C9A 107.5(2) ?
C6A C10A Fe1A 69.42(15) ?
C9A C10A Fe1A 69.70(15) ?
C6A C10A H10A 126.2 ?
C9A C10A H10A 126.2 ?
Fe1A C10A H10A 126.2 ?
F2A B1A F1A 107.2(2) ?
F2A B1A F3A 107.8(2) ?
F1A B1A F3A 107.7(2) ?
F2A B1A C1A 111.2(2) ?
F1A B1A C1A 110.7(2) ?
F3A B1A C1A 112.1(2) ?
C15A N1A C19A 107.89(17) ?
C15A N1A C23A 111.46(17) ?
C19A N1A C23A 109.11(16) ?
C15A N1A C11A 108.26(16) ?
C19A N1A C11A 111.23(17) ?
C23A N1A C11A 108.91(16) ?
C12A C11A N1A 115.95(18) ?
C12A C11A H11A 108.3 ?
N1A C11A H11A 108.3 ?
C12A C11A H11B 108.3 ?
N1A C11A H11B 108.3 ?
H11A C11A H11B 107.4 ?
C11A C12A C13A 109.62(19) ?
C11A C12A H12A 109.7 ?
C13A C12A H12A 109.7 ?
C11A C12A H12B 109.7 ?
C13A C12A H12B 109.7 ?
H12A C12A H12B 108.2 ?
C14A C13A C12A 111.9(2) ?
C14A C13A H13A 109.2 ?
C12A C13A H13A 109.2 ?
C14A C13A H13B 109.2 ?
C12A C13A H13B 109.2 ?
H13A C13A H13B 107.9 ?
C13A C14A H14A 109.5 ?
C13A C14A H14B 109.5 ?
H14A C14A H14B 109.5 ?
C13A C14A H14C 109.5 ?
H14A C14A H14C 109.5 ?
H14B C14A H14C 109.5 ?
N1A C15A C16A 115.08(18) ?
N1A C15A H15A 108.5 ?
C16A C15A H15A 108.5 ?
N1A C15A H15B 108.5 ?
C16A C15A H15B 108.5 ?
H15A C15A H15B 107.5 ?
C17A C16A C15A 111.61(19) ?
C17A C16A H16A 109.3 ?
C15A C16A H16A 109.3 ?
C17A C16A H16B 109.3 ?
C15A C16A H16B 109.3 ?
H16A C16A H16B 108.0 ?
C16A C17A C18A 111.9(2) ?
C16A C17A H17A 109.2 ?
C18A C17A H17A 109.2 ?
C16A C17A H17B 109.2 ?
C18A C17A H17B 109.2 ?
H17A C17A H17B 107.9 ?
C17A C18A H18A 109.5 ?
C17A C18A H18B 109.5 ?
H18A C18A H18B 109.5 ?
C17A C18A H18C 109.5 ?
H18A C18A H18C 109.5 ?
H18B C18A H18C 109.5 ?
C20A C19A N1A 116.11(18) ?
C20A C19A H19A 108.3 ?
N1A C19A H19A 108.3 ?
C20A C19A H19B 108.3 ?
N1A C19A H19B 108.3 ?
H19A C19A H19B 107.4 ?
C19A C20A C21A 110.55(19) ?
C19A C20A H20A 109.5 ?
C21A C20A H20A 109.5 ?
C19A C20A H20B 109.5 ?
C21A C20A H20B 109.5 ?
H20A C20A H20B 108.1 ?
C22A C21A C20A 113.2(2) ?
C22A C21A H21A 108.9 ?
C20A C21A H21A 108.9 ?
C22A C21A H21B 108.9 ?
C20A C21A H21B 108.9 ?
H21A C21A H21B 107.8 ?
C21A C22A H22A 109.5 ?
C21A C22A H22B 109.5 ?
H22A C22A H22B 109.5 ?
C21A C22A H22C 109.5 ?
H22A C22A H22C 109.5 ?
H22B C22A H22C 109.5 ?
C24A C23A N1A 115.78(18) ?
C24A C23A H23A 108.3 ?
N1A C23A H23A 108.3 ?
C24A C23A H23B 108.3 ?
N1A C23A H23B 108.3 ?
H23A C23A H23B 107.4 ?
C23A C24A C25A 110.32(19) ?
C23A C24A H24A 109.6 ?
C25A C24A H24A 109.6 ?
C23A C24A H24B 109.6 ?
C25A C24A H24B 109.6 ?
H24A C24A H24B 108.1 ?
C24A C25A C26A 111.4(2) ?
C24A C25A H25A 109.3 ?
C26A C25A H25A 109.3 ?
C24A C25A H25B 109.3 ?
C26A C25A H25B 109.3 ?
H25A C25A H25B 108.0 ?
C25A C26A H26A 109.5 ?
C25A C26A H26B 109.5 ?
H26A C26A H26B 109.5 ?
C25A C26A H26C 109.5 ?
H26A C26A H26C 109.5 ?
H26B C26A H26C 109.5 ?
C6B Fe1B C5B 127.24(11) ?
C10B Fe1B C5B 106.00(10) ?
C10B Fe1B C7B 68.33(10) ?
C5B Fe1B C7B 166.71(11) ?
C6B Fe1B C2B 114.40(10) ?
C10B Fe1B C2B 145.68(10) ?
C5B Fe1B C2B 67.97(9) ?
C7B Fe1B C2B 109.46(10) ?
C6B Fe1B C4B 167.24(11) ?
C10B Fe1B C4B 130.02(10) ?
C7B Fe1B C4B 151.55(11) ?
C2B Fe1B C4B 68.54(9) ?
C6B Fe1B C9B 68.20(10) ?
C5B Fe1B C9B 116.21(10) ?
C7B Fe1B C9B 67.86(10) ?
C2B Fe1B C9B 172.95(10) ?
C4B Fe1B C9B 110.47(10) ?
C6B Fe1B C3B 148.80(11) ?
C10B Fe1B C3B 170.35(11) ?
C5B Fe1B C3B 68.43(10) ?
C7B Fe1B C3B 118.81(10) ?
C9B Fe1B C3B 133.99(10) ?
C6B Fe1B C8B 68.35(11) ?
C10B Fe1B C8B 68.05(10) ?
C5B Fe1B C8B 150.17(10) ?
C2B Fe1B C8B 133.60(10) ?
C4B Fe1B C8B 119.45(10) ?
C3B Fe1B C8B 112.56(10) ?
C6B Fe1B C1B 104.13(10) ?
C10B Fe1B C1B 112.02(10) ?
C7B Fe1B C1B 128.72(10) ?
C4B Fe1B C1B 69.51(9) ?
C9B Fe1B C1B 145.92(10) ?
C3B Fe1B C1B 69.36(9) ?
C8B Fe1B C1B 168.98(10) ?
C5B C1B C2B 105.5(2) ?
C5B C1B B1B 127.0(2) y
C2B C1B B1B 127.4(2) y
C5B C1B Fe1B 68.64(12) ?
C2B C1B Fe1B 68.83(12) ?
B1B C1B Fe1B 125.36(15) ?
C3B C2B C1B 109.7(2) ?
C3B C2B Fe1B 69.79(12) ?
C1B C2B Fe1B 70.28(12) ?
C3B C2B H2BA 125.2 ?
C1B C2B H2BA 125.2 ?
Fe1B C2B H2BA 125.2 ?
C4B C3B C2B 107.6(2) ?
C4B C3B Fe1B 69.44(13) ?
C2B C3B Fe1B 69.37(12) ?
C4B C3B H3BA 126.2 ?
C2B C3B H3BA 126.2 ?
Fe1B C3B H3BA 126.2 ?
C3B C4B C5B 107.3(2) ?
C3B C4B Fe1B 69.84(13) ?
C5B C4B Fe1B 69.28(13) ?
C3B C4B H4BA 126.3 ?
C5B C4B H4BA 126.3 ?
Fe1B C4B H4BA 126.3 ?
C4B C5B C1B 109.9(2) ?
C4B C5B Fe1B 69.73(13) ?
C1B C5B Fe1B 70.52(13) ?
C4B C5B H5BA 125.0 ?
C1B C5B H5BA 125.0 ?
Fe1B C5B H5BA 125.0 ?
C10B C6B C7B 107.6(2) ?
C10B C6B Fe1B 69.77(14) ?
C7B C6B Fe1B 70.00(14) ?
C10B C6B H6BA 126.2 ?
C7B C6B H6BA 126.2 ?
Fe1B C6B H6BA 126.2 ?
C8B C7B C6B 108.2(2) ?
C8B C7B Fe1B 70.45(14) ?
C6B C7B Fe1B 69.21(14) ?
C8B C7B H7BA 125.9 ?
C6B C7B H7BA 125.9 ?
Fe1B C7B H7BA 125.9 ?
C9B C8B C7B 107.6(2) ?
C9B C8B Fe1B 69.47(14) ?
C7B C8B Fe1B 69.13(14) ?
C9B C8B H8BA 126.2 ?
C7B C8B H8BA 126.2 ?
Fe1B C8B H8BA 126.2 ?
C10B C9B C8B 108.6(2) ?
C10B C9B Fe1B 69.37(13) ?
C8B C9B Fe1B 70.28(13) ?
C10B C9B H9BA 125.7 ?
C8B C9B H9BA 125.7 ?
Fe1B C9B H9BA 125.7 ?
C9B C10B C6B 108.0(2) ?
C9B C10B Fe1B 70.30(14) ?
C6B C10B Fe1B 69.39(13) ?
C9B C10B H10B 126.0 ?
C6B C10B H10B 126.0 ?
Fe1B C10B H10B 126.0 ?
F3B B1B F2B 108.4(2) ?
F3B B1B F1B 106.7(2) ?
F2B B1B F1B 106.3(2) ?
F3B B1B C1B 112.4(2) ?
F2B B1B C1B 111.7(2) ?
F1B B1B C1B 111.0(2) ?
C15B N1B C11B 108.26(17) ?
C15B N1B C19B 109.35(17) ?
C11B N1B C19B 111.24(17) ?
C15B N1B C23B 111.11(17) ?
C11B N1B C23B 108.69(17) ?
C19B N1B C23B 108.20(17) ?
C12B C11B N1B 117.1(2) ?
C12B C11B H11C 108.0 ?
N1B C11B H11C 108.0 ?
C12B C11B H11D 108.0 ?
N1B C11B H11D 108.0 ?
H11C C11B H11D 107.3 ?
C11B C12B C13B 108.8(2) ?
C11B C12B H12C 109.9 ?
C13B C12B H12C 109.9 ?
C11B C12B H12D 109.9 ?
C13B C12B H12D 109.9 ?
H12C C12B H12D 108.3 ?
C14B C13B C12B 113.0(3) ?
C14B C13B H13C 109.0 ?
C12B C13B H13C 109.0 ?
C14B C13B H13D 109.0 ?
C12B C13B H13D 109.0 ?
H13C C13B H13D 107.8 ?
C13B C14B H14D 109.5 ?
C13B C14B H14E 109.5 ?
H14D C14B H14E 109.5 ?
C13B C14B H14F 109.5 ?
H14D C14B H14F 109.5 ?
H14E C14B H14F 109.5 ?
C16B C15B N1B 115.49(19) ?
C16B C15B H15C 108.4 ?
N1B C15B H15C 108.4 ?
C16B C15B H15D 108.4 ?
N1B C15B H15D 108.4 ?
H15C C15B H15D 107.5 ?
C15B C16B C17B 110.1(2) ?
C15B C16B H16C 109.6 ?
C17B C16B H16C 109.6 ?
C15B C16B H16D 109.6 ?
C17B C16B H16D 109.6 ?
H16C C16B H16D 108.1 ?
C16B C17B C18B 111.9(2) ?
C16B C17B H17C 109.2 ?
C18B C17B H17C 109.2 ?
C16B C17B H17D 109.2 ?
C18B C17B H17D 109.2 ?
H17C C17B H17D 107.9 ?
C17B C18B H18D 109.5 ?
C17B C18B H18E 109.5 ?
H18D C18B H18E 109.5 ?
C17B C18B H18F 109.5 ?
H18D C18B H18F 109.5 ?
H18E C18B H18F 109.5 ?
C20B C19B N1B 116.40(19) ?
C20B C19B H19C 108.2 ?
N1B C19B H19C 108.2 ?
C20B C19B H19D 108.2 ?
N1B C19B H19D 108.2 ?
H19C C19B H19D 107.3 ?
C19B C20B C21B 110.7(2) ?
C19B C20B H20C 109.5 ?
C21B C20B H20C 109.5 ?
C19B C20B H20D 109.5 ?
C21B C20B H20D 109.5 ?
H20C C20B H20D 108.1 ?
C20B C21B C22B 111.9(2) ?
C20B C21B H21C 109.2 ?
C22B C21B H21C 109.2 ?
C20B C21B H21D 109.2 ?
C22B C21B H21D 109.2 ?
H21C C21B H21D 107.9 ?
C21B C22B H22D 109.5 ?
C21B C22B H22E 109.5 ?
H22D C22B H22E 109.5 ?
C21B C22B H22F 109.5 ?
H22D C22B H22F 109.5 ?
H22E C22B H22F 109.5 ?
C24B C23B N1B 116.59(18) ?
C24B C23B H23C 108.1 ?
N1B C23B H23C 108.1 ?
C24B C23B H23D 108.1 ?
N1B C23B H23D 108.1 ?
H23C C23B H23D 107.3 ?
C23B C24B C25B 109.1(2) ?
C23B C24B H24C 109.9 ?
C25B C24B H24C 109.9 ?
C23B C24B H24D 109.9 ?
C25B C24B H24D 109.9 ?
H24C C24B H24D 108.3 ?
C26B C25B C24B 113.4(2) ?
C26B C25B H25C 108.9 ?
C24B C25B H25C 108.9 ?
C26B C25B H25D 108.9 ?
C24B C25B H25D 108.9 ?
H25C C25B H25D 107.7 ?
C25B C26B H26D 109.5 ?
C25B C26B H26E 109.5 ?
H26D C26B H26E 109.5 ?
C25B C26B H26F 109.5 ?
H26D C26B H26F 109.5 ?
H26E C26B H26F 109.5 ?

loop_
_geom_bond_atom_site_label_1
_geom_bond_atom_site_label_2
_geom_bond_site_symmetry_2
_geom_bond_distance
_geom_bond_publ_flag
Fe1A C6A . 2.031(3) ?
Fe1A C7A . 2.032(3) ?
Fe1A C10A . 2.037(3) ?
Fe1A C2A . 2.038(3) ?
Fe1A C5A . 2.039(3) ?
Fe1A C3A . 2.039(3) ?
Fe1A C4A . 2.040(3) ?
Fe1A C9A . 2.042(3) ?
Fe1A C8A . 2.043(3) ?
Fe1A C1A . 2.071(2) ?
F1A B1A . 1.414(3) ?
F2A B1A . 1.411(3) ?
F3A B1A . 1.414(3) ?
C1A C5A . 1.425(4) ?
C1A C2A . 1.431(3) ?
C1A B1A . 1.608(3) y
C2A C3A . 1.419(4) ?
C2A H2AA . 1.000 ?
C3A C4A . 1.414(4) ?
C3A H3AA . 1.000 ?
C4A C5A . 1.429(4) ?
C4A H4AA . 1.000 ?
C5A H5AA . 1.000 ?
C6A C10A . 1.413(4) ?
C6A C7A . 1.414(4) ?
C6A H6AA . 1.000 ?
C7A C8A . 1.420(4) ?
C7A H7AA . 1.000 ?
C8A C9A . 1.416(4) ?
C8A H8AA . 1.000 ?
C9A C10A . 1.427(4) ?
C9A H9AA . 1.000 ?
C10A H10A . 1.000 ?
N1A C15A . 1.522(3) ?
N1A C19A . 1.522(3) ?
N1A C23A . 1.522(3) ?
N1A C11A . 1.522(3) ?
C11A C12A . 1.520(3) ?
C11A H11A . .990 ?
C11A H11B . .990 ?
C12A C13A . 1.528(3) ?
C12A H12A . .990 ?
C12A H12B . .990 ?
C13A C14A . 1.523(3) ?
C13A H13A . .990 ?
C13A H13B . .990 ?
C14A H14A . .980 ?
C14A H14B . .980 ?
C14A H14C . .980 ?
C15A C16A . 1.529(3) ?
C15A H15A . .990 ?
C15A H15B . .990 ?
C16A C17A . 1.512(3) ?
C16A H16A . .990 ?
C16A H16B . .990 ?
C17A C18A . 1.520(3) ?
C17A H17A . .990 ?
C17A H17B . .990 ?
C18A H18A . .980 ?
C18A H18B . .980 ?
C18A H18C . .980 ?
C19A C20A . 1.510(3) ?
C19A H19A . .990 ?
C19A H19B . .990 ?
C20A C21A . 1.522(3) ?
C20A H20A . .990 ?
C20A H20B . .990 ?
C21A C22A . 1.515(4) ?
C21A H21A . .990 ?
C21A H21B . .990 ?
C22A H22A . .980 ?
C22A H22B . .980 ?
C22A H22C . .980 ?
C23A C24A . 1.518(3) ?
C23A H23A . .990 ?
C23A H23B . .990 ?
C24A C25A . 1.522(3) ?
C24A H24A . .990 ?
C24A H24B . .990 ?
C25A C26A . 1.528(3) ?
C25A H25A . .990 ?
C25A H25B . .990 ?
C26A H26A . .980 ?
C26A H26B . .980 ?
C26A H26C . .980 ?
Fe1B C6B . 2.030(2) ?
Fe1B C10B . 2.035(2) ?
Fe1B C5B . 2.036(2) ?
Fe1B C7B . 2.041(2) ?
Fe1B C2B . 2.042(2) ?
Fe1B C4B . 2.042(2) ?
Fe1B C9B . 2.047(2) ?
Fe1B C3B . 2.047(2) ?
Fe1B C8B . 2.058(2) ?
Fe1B C1B . 2.061(2) ?
F1B B1B . 1.422(3) ?
F2B B1B . 1.409(3) ?
F3B B1B . 1.399(3) ?
C1B C5B . 1.430(3) ?
C1B C2B . 1.433(3) ?
C1B B1B . 1.605(4) y
C2B C3B . 1.427(3) ?
C2B H2BA . 1.000 ?
C3B C4B . 1.423(3) ?
C3B H3BA . 1.000 ?
C4B C5B . 1.428(3) ?
C4B H4BA . 1.000 ?
C5B H5BA . 1.000 ?
C6B C10B . 1.418(4) ?
C6B C7B . 1.419(4) ?
C6B H6BA . 1.000 ?
C7B C8B . 1.416(4) ?
C7B H7BA . 1.000 ?
C8B C9B . 1.413(4) ?
C8B H8BA . 1.000 ?
C9B C10B . 1.408(4) ?
C9B H9BA . 1.000 ?
C10B H10B . 1.000 ?
N1B C15B . 1.523(3) ?
N1B C11B . 1.524(3) ?
N1B C19B . 1.525(3) ?
N1B C23B . 1.526(3) ?
C11B C12B . 1.509(3) ?
C11B H11C . .990 ?
C11B H11D . .990 ?
C12B C13B . 1.534(4) ?
C12B H12C . .990 ?
C12B H12D . .990 ?
C13B C14B . 1.504(4) ?
C13B H13C . .990 ?
C13B H13D . .990 ?
C14B H14D . .980 ?
C14B H14E . .980 ?
C14B H14F . .980 ?
C15B C16B . 1.518(3) ?
C15B H15C . .990 ?
C15B H15D . .990 ?
C16B C17B . 1.521(3) ?
C16B H16C . .990 ?
C16B H16D . .990 ?
C17B C18B . 1.523(4) ?
C17B H17C . .990 ?
C17B H17D . .990 ?
C18B H18D . .980 ?
C18B H18E . .980 ?
C18B H18F . .980 ?
C19B C20B . 1.512(3) ?
C19B H19C . .990 ?
C19B H19D . .990 ?
C20B C21B . 1.514(3) ?
C20B H20C . .990 ?
C20B H20D . .990 ?
C21B C22B . 1.526(3) ?
C21B H21C . .990 ?
C21B H21D . .990 ?
C22B H22D . .980 ?
C22B H22E . .980 ?
C22B H22F . .980 ?
C23B C24B . 1.516(3) ?
C23B H23C . .990 ?
C23B H23D . .990 ?
C24B C25B . 1.520(3) ?
C24B H24C . .990 ?
C24B H24D . .990 ?
C25B C26B . 1.508(4) ?
C25B H25C . .990 ?
C25B H25D . .990 ?
C26B H26D . .980 ?
C26B H26E . .980 ?
C26B H26F . .980 ?

loop_
_geom_torsion_atom_site_label_1
_geom_torsion_atom_site_label_2
_geom_torsion_atom_site_label_3
_geom_torsion_atom_site_label_4
_geom_torsion
_geom_torsion_publ_flag
C2A C1A B1A F1A 113.5(3) y
C2A C1A B1A F2A -5.5(4) y
C2A C1A B1A F3A -126.3(3) y
C2B C1B B1B F1B 90.5(3) y
C2B C1B B1B F2B -27.9(3) y
C2B C1B B1B F3B -150.0(2) y
